data_4348089
loop_
_publ_author_name
'Zhao, Tian-Meng'
'Chen, Sa'
'Shang, Ran'
'Wang, Bing-Wu'
'Wang, Zhe-Ming'
'Gao, Song'

_publ_section_title
;
 Perovskite-Like Polar Lanthanide Formate Frameworks of
 [NH<sub>2</sub>NH<sub>3</sub>][Ln(HCOO)<sub>4</sub>] (Ln = Tb-Lu and Y):
 Synthesis, Structures, Magnetism, and Anisotropic Thermal Expansion.
;
_journal_issue 20
_journal_name_full 'Inorganic chemistry'
_journal_page_first 10075
_journal_page_last 10082
_journal_paper_doi 10.1021/acs.inorgchem.6b00952
_journal_volume 55
_journal_year 2016
_chemical_formula_sum 'C4 H9 N2 O8 Tm'
_chemical_formula_weight 382.06
_space_group_IT_number 29
_space_group_name_Hall 'P 2c -2ac'
_space_group_name_H-M_alt 'P c a 21'
_symmetry_cell_setting orthorhombic
_symmetry_space_group_name_H-M 'P c a 21'
_atom_sites_solution_hydrogens geom
_atom_sites_solution_primary direct
_atom_sites_solution_secondary difmap
_audit_creation_method SHELXL-97
_cell_angle_alpha 90.00
_cell_angle_beta 90.00
_cell_angle_gamma 90.00
_cell_formula_units_Z 4
_cell_length_a 18.1409(5)
_cell_length_b 6.5415(2)
_cell_length_c 7.5452(2)
_cell_measurement_reflns_used 8794
_cell_measurement_temperature 180.0
_cell_measurement_theta_max 30.2110
_cell_measurement_theta_min 4.2470
_cell_volume 895.38(4)
_computing_cell_refinement 'CrysAlisPro (Agilent Technologies, 2013)'
_computing_data_collection 'CrysAlisPro (Agilent Technologies, 2013)'
_computing_data_reduction 'CrysAlisPro (Agilent Technologies, 2013)'
_computing_molecular_graphics 'Bruker SHELXTL V5.1 (Sheldrick, 1998)'
_computing_publication_material 'SHELXL-97 (Sheldrick, 1997)'
_computing_structure_refinement 'SHELXL-97 (Sheldrick, 1997)'
_computing_structure_solution 'SHELXS-97 (Sheldrick, 1990)'
_diffrn_ambient_temperature 180.0
_diffrn_detector_area_resol_mean 10.3914
_diffrn_measured_fraction_theta_full 0.997
_diffrn_measured_fraction_theta_max 0.997
_diffrn_measurement_device_type 'SuperNova, Dual, Cu at zero, AtlasCCD'
_diffrn_measurement_method '\w scans'
_diffrn_radiation_monochromator mirror
_diffrn_radiation_source 'SuperNova (Mo) X-ray Source'
_diffrn_radiation_type MoK\a
_diffrn_radiation_wavelength 0.71073
_diffrn_reflns_av_R_equivalents 0.0580
_diffrn_reflns_av_sigmaI/netI 0.0319
_diffrn_reflns_limit_h_max 24
_diffrn_reflns_limit_h_min -24
_diffrn_reflns_limit_k_max 8
_diffrn_reflns_limit_k_min -8
_diffrn_reflns_limit_l_max 10
_diffrn_reflns_limit_l_min -10
_diffrn_reflns_number 13686
_diffrn_reflns_theta_full 28.28
_diffrn_reflns_theta_max 28.28
_diffrn_reflns_theta_min 3.51
_diffrn_standards_decay_% 0
_exptl_absorpt_coefficient_mu 9.940
_exptl_absorpt_correction_T_max 0.512
_exptl_absorpt_correction_T_min 0.115
_exptl_absorpt_correction_type gaussian
_exptl_absorpt_process_details
;
CrysAlisPro, Agilent Technologies,
Version 1.171.36.32 (release 02-08-2013 CrysAlis171 .NET)
(compiled Aug  2 2013,16:46:58)
Numerical absorption correction based on gaussian integration over
a multifaceted crystal model
;
_exptl_crystal_colour colorless
_exptl_crystal_density_diffrn 2.834
_exptl_crystal_density_method 'not measured'
_exptl_crystal_description plate
_exptl_crystal_F_000 720
_exptl_crystal_size_max 0.274
_exptl_crystal_size_mid 0.225
_exptl_crystal_size_min 0.089
_refine_diff_density_max 0.634
_refine_diff_density_min -0.673
_refine_diff_density_rms 0.122
_refine_ls_abs_structure_details 'Flack H D (1983), Acta Cryst. A39, 876-881'
_refine_ls_abs_structure_Flack -0.020(11)
_refine_ls_extinction_coef 0.0123(3)
_refine_ls_extinction_expression Fc^*^=kFc[1+0.001xFc^2^\l^3^/sin(2\q)]^-1/4^
_refine_ls_extinction_method SHELXL
_refine_ls_goodness_of_fit_ref 1.069
_refine_ls_hydrogen_treatment mixed
_refine_ls_matrix_type full
_refine_ls_number_parameters 144
_refine_ls_number_reflns 2209
_refine_ls_number_restraints 6
_refine_ls_restrained_S_all 1.067
_refine_ls_R_factor_all 0.0200
_refine_ls_R_factor_gt 0.0187
_refine_ls_shift/su_max 0.002
_refine_ls_shift/su_mean 0.000
_refine_ls_structure_factor_coef Fsqd
_refine_ls_weighting_details 'calc w=1/[\s^2^(Fo^2^)+(0.0171P)^2^+0.0000P] where P=(Fo^2^+2Fc^2^)/3'
_refine_ls_weighting_scheme calc
_refine_ls_wR_factor_gt 0.0412
_refine_ls_wR_factor_ref 0.0421
_reflns_number_gt 2126
_reflns_number_total 2209
_reflns_threshold_expression >2sigma(I)
_cod_data_source_file ic6b00952_si_002.cif
_cod_data_source_block Tm-NH2NH3-180K
_cod_original_sg_symbol_H-M 'P ca2(1)'
_cod_database_code 4348089

loop_
_symmetry_equiv_pos_as_xyz
'x, y, z'
'-x, -y, z+1/2'
'x+1/2, -y, z'
'-x+1/2, y, z+1/2'

loop_
_atom_site_label
_atom_site_type_symbol
_atom_site_fract_x
_atom_site_fract_y
_atom_site_fract_z
_atom_site_U_iso_or_equiv
_atom_site_adp_type
_atom_site_occupancy
_atom_site_symmetry_multiplicity
_atom_site_calc_flag
_atom_site_refinement_flags
Tm1 Tm 0.397934(7) 0.794405(18) 0.26604(4) 0.00840(6) Uani 1 1 d .
O1 O 0.42678(17) 0.5935(4) 0.5221(4) 0.0150(6) Uani 1 1 d .
O2 O 0.49489(16) 0.3938(4) 0.6941(3) 0.0163(6) Uani 1 1 d .
O3 O 0.32213(18) 0.8832(5) 0.4893(4) 0.0226(7) Uani 1 1 d .
O4 O 0.2183(2) 0.8039(4) 0.6248(5) 0.0264(8) Uani 1 1 d .
O5 O 0.34776(15) 0.4677(4) 0.2210(4) 0.0173(8) Uani 1 1 d .
O6 O 0.37609(19) 0.1391(5) 0.1930(4) 0.0184(6) Uani 1 1 d .
O7 O 0.48964(17) 0.9725(4) 0.4096(3) 0.0174(6) Uani 1 1 d .
O8 O 0.5844(2) 1.1793(4) 0.4612(4) 0.0156(7) Uani 1 1 d .
C1 C 0.4875(3) 0.5243(6) 0.5750(5) 0.0158(8) Uani 1 1 d .
H1 H 0.5309 0.5751 0.5203 0.019 Uiso 1 1 calc R
C2 C 0.2641(3) 0.9225(6) 0.5660(6) 0.0211(10) Uani 1 1 d .
H2 H 0.2535 1.0636 0.5816 0.025 Uiso 1 1 calc R
C3 C 0.3623(2) 0.2935(5) 0.2829(11) 0.0159(10) Uani 1 1 d .
H3 H 0.3628 0.2790 0.4081 0.019 Uiso 1 1 calc R
C4 C 0.5431(2) 1.0773(5) 0.3610(5) 0.0140(8) Uani 1 1 d .
H4 H 0.5536 1.0806 0.2377 0.017 Uiso 1 1 calc R
N1 N 0.31971(18) 0.5290(5) 0.7819(7) 0.0194(7) Uani 1 1 d D
H11 H 0.3295 0.6049 0.8801 0.029 Uiso 1 1 calc R
H12 H 0.2713 0.5424 0.7527 0.029 Uiso 1 1 calc R
H13 H 0.3482 0.5734 0.6903 0.029 Uiso 1 1 calc R
N2 N 0.3357(3) 0.3177(6) 0.8173(5) 0.0244(10) Uani 1 1 d D
H21 H 0.3833(12) 0.290(3) 0.790(7) 0.037 Uiso 1 1 d D
H22 H 0.327(3) 0.289(3) 0.933(3) 0.037 Uiso 1 1 d D

loop_
_atom_site_aniso_label
_atom_site_aniso_U_11
_atom_site_aniso_U_22
_atom_site_aniso_U_33
_atom_site_aniso_U_23
_atom_site_aniso_U_13
_atom_site_aniso_U_12
Tm1 0.00778(9) 0.00670(9) 0.01072(9) 0.00037(13) 0.00015(12) 0.00053(4)
O1 0.0148(17) 0.0139(15) 0.0163(14) 0.0034(11) -0.0006(12) 0.0025(12)
O2 0.0188(16) 0.0174(14) 0.0127(12) 0.0045(12) 0.0009(11) 0.0054(12)
O3 0.0164(17) 0.0280(17) 0.0234(16) -0.0020(14) 0.0115(13) 0.0044(15)
O4 0.0133(18) 0.0200(18) 0.046(2) 0.0142(14) 0.0116(17) 0.0014(12)
O5 0.0179(16) 0.0088(12) 0.025(2) 0.0003(11) -0.0035(10) 0.0025(11)
O6 0.0235(17) 0.0104(14) 0.0212(14) 0.0001(12) 0.0027(13) -0.0015(14)
O7 0.0158(15) 0.0171(14) 0.0193(15) -0.0004(12) -0.0009(12) -0.0048(12)
O8 0.0200(17) 0.0127(14) 0.0140(16) -0.0019(11) -0.0005(13) -0.0040(12)
C1 0.019(2) 0.0150(19) 0.0136(18) -0.0024(16) 0.0013(16) -0.0009(17)
C2 0.018(3) 0.0130(19) 0.032(3) 0.0008(17) 0.0085(18) 0.0028(16)
C3 0.018(2) 0.0133(17) 0.016(3) 0.002(2) -0.005(3) -0.0031(13)
C4 0.018(2) 0.0112(18) 0.0125(19) 0.0000(15) -0.0006(16) 0.0009(16)
N1 0.0208(17) 0.0185(14) 0.0191(18) -0.004(2) -0.006(2) 0.0003(12)
N2 0.024(2) 0.0226(19) 0.027(2) 0.0107(14) -0.0052(16) 0.0019(16)

loop_
_atom_type_symbol
_atom_type_description
_atom_type_scat_dispersion_real
_atom_type_scat_dispersion_imag
_atom_type_scat_source
C C 0.0033 0.0016 'International Tables Vol C Tables 4.2.6.8 and 6.1.1.4'
H H 0.0000 0.0000 'International Tables Vol C Tables 4.2.6.8 and 6.1.1.4'
N N 0.0061 0.0033 'International Tables Vol C Tables 4.2.6.8 and 6.1.1.4'
O O 0.0106 0.0060 'International Tables Vol C Tables 4.2.6.8 and 6.1.1.4'
Tm Tm -0.3139 5.2483 'International Tables Vol C Tables 4.2.6.8 and 6.1.1.4'

loop_
_geom_angle_atom_site_label_1
_geom_angle_atom_site_label_2
_geom_angle_atom_site_label_3
_geom_angle
_geom_angle_site_symmetry_1
_geom_angle_site_symmetry_3
O3 Tm1 O7 87.64(11) . .
O3 Tm1 O8 143.52(12) . 2_674
O7 Tm1 O8 109.15(11) . 2_674
O3 Tm1 O5 96.11(11) . .
O7 Tm1 O5 144.02(10) . .
O8 Tm1 O5 88.71(10) 2_674 .
O3 Tm1 O6 79.94(11) . 1_565
O7 Tm1 O6 75.35(11) . 1_565
O8 Tm1 O6 73.80(10) 2_674 1_565
O5 Tm1 O6 140.58(11) . 1_565
O3 Tm1 O4 77.63(14) . 4_554
O7 Tm1 O4 147.53(10) . 4_554
O8 Tm1 O4 71.03(13) 2_674 4_554
O5 Tm1 O4 67.22(9) . 4_554
O6 Tm1 O4 73.68(10) 1_565 4_554
O3 Tm1 O2 143.96(10) . 2_664
O7 Tm1 O2 77.13(10) . 2_664
O8 Tm1 O2 72.47(11) 2_674 2_664
O5 Tm1 O2 79.14(10) . 2_664
O6 Tm1 O2 125.67(10) 1_565 2_664
O4 Tm1 O2 130.07(11) 4_554 2_664
O3 Tm1 O1 70.82(11) . .
O7 Tm1 O1 74.95(10) . .
O8 Tm1 O1 143.85(10) 2_674 .
O5 Tm1 O1 72.66(9) . .
O6 Tm1 O1 138.70(10) 1_565 .
O4 Tm1 O1 124.99(11) 4_554 .
O2 Tm1 O1 73.72(9) 2_664 .
C1 O1 Tm1 130.3(3) . .
C1 O2 Tm1 127.7(3) . 2_665
C2 O3 Tm1 158.4(3) . .
C2 O4 Tm1 142.0(3) . 4
C3 O5 Tm1 133.5(3) . .
C3 O6 Tm1 133.2(4) . 1_545
C4 O7 Tm1 134.8(3) . .
C4 O8 Tm1 135.7(3) . 2_675
O2 C1 O1 124.8(4) . .
O2 C1 H1 117.6 . .
O1 C1 H1 117.6 . .
O4 C2 O3 128.5(4) . .
O4 C2 H2 115.8 . .
O3 C2 H2 115.8 . .
O6 C3 O5 125.1(7) . .
O6 C3 H3 117.4 . .
O5 C3 H3 117.4 . .
O7 C4 O8 125.5(4) . .
O7 C4 H4 117.2 . .
O8 C4 H4 117.2 . .
N2 N1 H11 109.5 . .
N2 N1 H12 109.5 . .
H11 N1 H12 109.5 . .
N2 N1 H13 109.5 . .
H11 N1 H13 109.5 . .
H12 N1 H13 109.5 . .
N1 N2 H21 110.2(12) . .
N1 N2 H22 109.9(12) . .
H21 N2 H22 110.6(16) . .

loop_
_geom_bond_atom_site_label_1
_geom_bond_atom_site_label_2
_geom_bond_distance
_geom_bond_site_symmetry_2
Tm1 O3 2.251(3) .
Tm1 O7 2.302(3) .
Tm1 O8 2.329(3) 2_674
Tm1 O5 2.348(3) .
Tm1 O6 2.355(3) 1_565
Tm1 O4 2.363(3) 4_554
Tm1 O2 2.364(3) 2_664
Tm1 O1 2.394(3) .
O1 C1 1.255(5) .
O2 C1 1.247(5) .
O2 Tm1 2.364(3) 2_665
O3 C2 1.229(5) .
O4 C2 1.220(5) .
O4 Tm1 2.363(3) 4
O5 C3 1.259(5) .
O6 C3 1.242(6) .
O6 Tm1 2.355(3) 1_545
O7 C4 1.243(5) .
O8 C4 1.256(5) .
O8 Tm1 2.329(3) 2_675
C1 H1 0.9500 .
C2 H2 0.9500 .
C3 H3 0.9500 .
C4 H4 0.9500 .
N1 N2 1.437(5) .
N1 H11 0.9100 .
N1 H12 0.9100 .
N1 H13 0.9100 .
N2 H21 0.907(10) .
N2 H22 0.907(10) .

loop_
_geom_hbond_atom_site_label_D
_geom_hbond_atom_site_label_H
_geom_hbond_atom_site_label_A
_geom_hbond_distance_DH
_geom_hbond_distance_HA
_geom_hbond_distance_DA
_geom_hbond_angle_DHA
_geom_hbond_site_symmetry_A
C2 H2 O6 0.95 2.55 3.065(6) 114.6 4_565
C4 H4 O7 0.95 2.62 3.473(5) 149.6 2_674
N1 H11 O4 0.91 2.42 3.225(6) 147.7 4
N1 H11 O8 0.91 2.19 2.915(5) 135.9 2_675
N1 H12 O4 0.91 2.19 2.833(5) 127.4 .
N1 H12 O5 0.91 2.23 3.099(4) 160.2 4
N1 H13 O1 0.91 1.91 2.792(5) 161.5 .
N1 H13 O3 0.91 2.58 3.201(5) 126.5 .
N2 H21 O2 0.907(10) 2.255(16) 3.074(6) 150.1(15) .
N2 H22 O5 0.907(10) 2.50(3) 3.207(5) 135(3) 1_556
N2 H22 O6 0.907(10) 2.37(3) 3.152(5) 144(4) 1_556
